data_7235062
loop_
_publ_author_name
'Yansong Feng'
'Xuming Zhuang'
'Dongxia Zhu'
'Yu Liu'
'Yue Wang'
'Martin R. Bryce'

_publ_section_title
;
 Rational design and characterization of heteroleptic phosphorescent
 iridium(iii) complexes for highly efficient deep-blue OLEDs
;
_journal_name_full 'Journal of Materials Chemistry C'
_journal_page_first 10246
_journal_page_last 10252
_journal_paper_doi 10.1039/C6TC04119A
_journal_volume 4
_journal_year 2016
_chemical_formula_sum 'C28 H14 F7 Ir N8'
_chemical_formula_weight 787.67
_chemical_name_systematic Ir(dfpypy)2(fptz)
_space_group_IT_number 15
_space_group_name_Hall '-C 2yc'
_space_group_name_H-M_alt 'C 1 2/c 1'
_symmetry_cell_setting monoclinic
_symmetry_space_group_name_H-M 'C 1 2/c 1'
_atom_sites_solution_hydrogens geom
_atom_sites_solution_primary direct
_atom_sites_solution_secondary difmap
_cell_angle_alpha 90.00
_cell_angle_beta 92.58(3)
_cell_angle_gamma 90.00
_cell_formula_units_Z 8
_cell_length_a 32.451(7)
_cell_length_b 10.272(2)
_cell_length_c 15.874(3)
_cell_measurement_reflns_used 17867
_cell_measurement_temperature 293(2)
_cell_measurement_theta_max 27.46
_cell_measurement_theta_min 2.985
_cell_volume 5286.0(18)
_computing_cell_refinement 'SHELXS-97 (Sheldrick, 1990)'
_computing_data_collection 'SHELXS-97 (Sheldrick, 1990)'
_computing_data_reduction 'SHELXS-97 (Sheldrick, 1990)'
_computing_molecular_graphics 'SHELXL-97 (Sheldrick, 1997)'
_computing_publication_material 'SHELXL-97 (Sheldrick, 1997)'
_computing_structure_refinement 'SHELXL-97 (Sheldrick, 1997)'
_computing_structure_solution 'SHELXS-97 (Sheldrick, 1990)'
_diffrn_ambient_temperature 293(2)
_diffrn_measured_fraction_theta_full 0.994
_diffrn_measured_fraction_theta_max 0.994
_diffrn_measurement_device_type 'Rigaku RAXIS-RAPID'
_diffrn_measurement_method '\w scans'
_diffrn_radiation_monochromator graphite
_diffrn_radiation_source 'fine-focus sealed tube'
_diffrn_radiation_type MoK\a
_diffrn_radiation_wavelength 0.71073
_diffrn_reflns_av_R_equivalents 0.0351
_diffrn_reflns_av_sigmaI/netI 0.0296
_diffrn_reflns_limit_h_max 41
_diffrn_reflns_limit_h_min -42
_diffrn_reflns_limit_k_max 13
_diffrn_reflns_limit_k_min -13
_diffrn_reflns_limit_l_max 20
_diffrn_reflns_limit_l_min -19
_diffrn_reflns_number 24901
_diffrn_reflns_theta_full 27.46
_diffrn_reflns_theta_max 27.46
_diffrn_reflns_theta_min 2.99
_exptl_absorpt_coefficient_mu 5.138
_exptl_absorpt_correction_T_max 0.3015
_exptl_absorpt_correction_T_min 0.2476
_exptl_absorpt_correction_type multi-scan
_exptl_absorpt_process_details
;   
Higash,T(1995) Progrom for Absorption Correcttion.
Rigaku Corporation,Tokyo,Japan. 
;
_exptl_crystal_colour colorless
_exptl_crystal_density_diffrn 1.980
_exptl_crystal_density_method 'not measured'
_exptl_crystal_description block
_exptl_crystal_F_000 3024
_exptl_crystal_preparation Luminescent
_exptl_crystal_recrystallization_method Sublimation
_exptl_crystal_size_max 0.38
_exptl_crystal_size_mid 0.34
_exptl_crystal_size_min 0.31
_refine_diff_density_max 0.967
_refine_diff_density_min -0.519
_refine_diff_density_rms 0.115
_refine_ls_extinction_method none
_refine_ls_goodness_of_fit_ref 1.068
_refine_ls_hydrogen_treatment constr
_refine_ls_matrix_type full
_refine_ls_number_parameters 425
_refine_ls_number_reflns 6023
_refine_ls_number_restraints 0
_refine_ls_restrained_S_all 1.068
_refine_ls_R_factor_all 0.0381
_refine_ls_R_factor_gt 0.0256
_refine_ls_shift/su_max 0.001
_refine_ls_shift/su_mean 0.000
_refine_ls_structure_factor_coef Fsqd
_refine_ls_weighting_details 'calc w=1/[\s^2^(Fo^2^)+(0.0304P)^2^+9.1900P] where P=(Fo^2^+2Fc^2^)/3'
_refine_ls_weighting_scheme calc
_refine_ls_wR_factor_gt 0.0566
_refine_ls_wR_factor_ref 0.0689
_reflns_number_gt 4627
_reflns_number_total 6023
_reflns_threshold_expression >2sigma(I)
_cod_data_source_file J-Mater-Chem-C-2016-4-10246.cif
_cod_data_source_block Ir(dfpypy)2(fptz)
_cod_depositor_comments
;
The following automatic conversions were performed:

data item '_symmetry_cell_setting' value 'Monoclinic' was changed to
'monoclinic' in accordance with the built-in table derived from the
CIF Core dictionary named 'cif_core.dic' version 2.4.5 last updated
on 2014-11-21.

Automatic conversion script
Id: cif_fix_values 6909 2019-04-08 15:41:33Z antanas 
;
_cod_original_cell_volume 5286.0(19)
_cod_original_sg_symbol_H-M C2/c
_cod_database_code 7235062

loop_
_symmetry_equiv_pos_as_xyz
'x, y, z'
'-x, y, -z+1/2'
'x+1/2, y+1/2, z'
'-x+1/2, y+1/2, -z+1/2'
'-x, -y, -z'
'x, -y, z-1/2'
'-x+1/2, -y+1/2, -z'
'x+1/2, -y+1/2, z-1/2'

loop_
_atom_site_label
_atom_site_type_symbol
_atom_site_fract_x
_atom_site_fract_y
_atom_site_fract_z
_atom_site_U_iso_or_equiv
_atom_site_adp_type
_atom_site_occupancy
_atom_site_symmetry_multiplicity
_atom_site_calc_flag
_atom_site_refinement_flags
_atom_site_disorder_assembly
_atom_site_disorder_group
Ir1 Ir 0.118330(4) 0.745701(13) 0.104608(8) 0.02829(6) Uani 1 1 d . . .
N1 N 0.06054(10) 0.8224(3) 0.1167(2) 0.0343(7) Uani 1 1 d . . .
N2 N 0.02937(13) 0.3689(4) 0.1012(3) 0.0587(11) Uani 1 1 d . . .
N3 N 0.17460(10) 0.6639(3) 0.0824(2) 0.0358(7) Uani 1 1 d . . .
N4 N 0.11634(14) 0.7013(4) -0.1977(2) 0.0571(10) Uani 1 1 d . . .
N5 N 0.12570(10) 0.7502(3) 0.2411(2) 0.0344(7) Uani 1 1 d . . .
N6 N 0.15032(9) 0.9223(3) 0.12955(19) 0.0324(7) Uani 1 1 d . . .
N7 N 0.16913(10) 1.0166(3) 0.0840(2) 0.0380(7) Uani 1 1 d . . .
N8 N 0.18120(11) 1.0566(4) 0.2244(2) 0.0453(9) Uani 1 1 d . . .
C1 C 0.05295(13) 0.9504(4) 0.1233(3) 0.0424(10) Uani 1 1 d . . .
H1 H 0.0750 1.0082 0.1226 0.051 Uiso 1 1 calc R . .
C2 C 0.01376(15) 0.9994(5) 0.1310(3) 0.0591(13) Uani 1 1 d . . .
H2 H 0.0094 1.0885 0.1359 0.071 Uiso 1 1 calc R . .
C3 C -0.01863(16) 0.9140(5) 0.1313(4) 0.0728(17) Uani 1 1 d . . .
H3 H -0.0454 0.9448 0.1359 0.087 Uiso 1 1 calc R . .
C4 C -0.01134(14) 0.7815(5) 0.1247(4) 0.0618(14) Uani 1 1 d . . .
H4 H -0.0332 0.7232 0.1255 0.074 Uiso 1 1 calc R . .
C5 C 0.02856(13) 0.7356(4) 0.1167(3) 0.0421(9) Uani 1 1 d . . .
C6 C 0.04198(12) 0.5998(4) 0.1089(3) 0.0398(9) Uani 1 1 d . . .
C7 C 0.01726(15) 0.4897(5) 0.1086(3) 0.0566(12) Uani 1 1 d . . .
C8 C 0.06930(17) 0.3553(4) 0.0941(3) 0.0528(12) Uani 1 1 d . . .
C9 C 0.09850(14) 0.4528(4) 0.0932(3) 0.0431(10) Uani 1 1 d . . .
H9 H 0.1263 0.4338 0.0880 0.052 Uiso 1 1 calc R . .
C10 C 0.08487(12) 0.5811(4) 0.1004(2) 0.0339(8) Uani 1 1 d . . .
C11 C 0.20391(12) 0.6373(5) 0.1425(3) 0.0458(10) Uani 1 1 d . . .
H11 H 0.1980 0.6515 0.1985 0.055 Uiso 1 1 calc R . .
C12 C 0.24198(13) 0.5904(5) 0.1253(3) 0.0526(12) Uani 1 1 d . . .
H12 H 0.2614 0.5730 0.1687 0.063 Uiso 1 1 calc R . .
C13 C 0.25107(14) 0.5695(5) 0.0424(3) 0.0563(12) Uani 1 1 d . . .
H13 H 0.2769 0.5383 0.0289 0.068 Uiso 1 1 calc R . .
C14 C 0.22131(14) 0.5954(5) -0.0201(3) 0.0525(11) Uani 1 1 d . . .
H14 H 0.2269 0.5801 -0.0762 0.063 Uiso 1 1 calc R . .
C15 C 0.18335(12) 0.6439(4) 0.0000(2) 0.0380(9) Uani 1 1 d . . .
C16 C 0.14886(13) 0.6834(4) -0.0583(2) 0.0374(9) Uani 1 1 d . . .
C17 C 0.14698(15) 0.6657(5) -0.1448(3) 0.0492(11) Uani 1 1 d . . .
C18 C 0.08536(17) 0.7585(5) -0.1606(3) 0.0549(12) Uani 1 1 d . . .
C19 C 0.08190(15) 0.7812(4) -0.0758(3) 0.0462(10) Uani 1 1 d . . .
H19 H 0.0586 0.8205 -0.0551 0.055 Uiso 1 1 calc R . .
C20 C 0.11516(12) 0.7426(3) -0.0220(2) 0.0324(8) Uani 1 1 d . . .
C21 C 0.11301(12) 0.6576(4) 0.2945(3) 0.0404(9) Uani 1 1 d . . .
H21 H 0.1011 0.5820 0.2722 0.048 Uiso 1 1 calc R . .
C22 C 0.11716(15) 0.6713(5) 0.3807(3) 0.0519(12) Uani 1 1 d . . .
H22 H 0.1085 0.6055 0.4160 0.062 Uiso 1 1 calc R . .
C23 C 0.13428(17) 0.7838(6) 0.4141(3) 0.0600(14) Uani 1 1 d . . .
H23 H 0.1371 0.7948 0.4722 0.072 Uiso 1 1 calc R . .
C24 C 0.14735(14) 0.8807(5) 0.3605(3) 0.0537(12) Uani 1 1 d . . .
H24 H 0.1585 0.9579 0.3819 0.064 Uiso 1 1 calc R . .
C25 C 0.14346(12) 0.8599(4) 0.2743(2) 0.0391(9) Uani 1 1 d . . .
C26 C 0.15835(12) 0.9491(4) 0.2117(2) 0.0381(9) Uani 1 1 d . . .
C27 C 0.18705(12) 1.0923(4) 0.1437(3) 0.0392(9) Uani 1 1 d . A .
C28 C 0.21226(15) 1.2082(5) 0.1232(3) 0.0517(12) Uani 1 1 d . . .
F1 F -0.02384(9) 0.5017(3) 0.1167(3) 0.0895(12) Uani 1 1 d . . .
F2 F 0.08186(12) 0.2309(2) 0.0857(2) 0.0765(10) Uani 1 1 d . . .
F3 F 0.17774(10) 0.6038(4) -0.18313(17) 0.0794(10) Uani 1 1 d . . .
F4 F 0.05452(11) 0.7952(4) -0.21497(19) 0.0880(11) Uani 1 1 d . . .
F5 F 0.2471(5) 1.2145(17) 0.1618(14) 0.139(9) Uani 0.54(2) 1 d P A 1
F6 F 0.1920(3) 1.3152(8) 0.1348(12) 0.092(5) Uani 0.54(2) 1 d P A 1
F7 F 0.2200(5) 1.2141(14) 0.0426(7) 0.094(5) Uani 0.54(2) 1 d P A 1
F51 F 0.2005(6) 1.266(2) 0.0574(14) 0.136(11) Uani 0.46(2) 1 d P A 2
F61 F 0.2497(4) 1.1737(14) 0.115(2) 0.140(9) Uani 0.46(2) 1 d P A 2
F71 F 0.2156(11) 1.291(2) 0.1857(13) 0.163(13) Uani 0.46(2) 1 d P A 2

loop_
_atom_site_aniso_label
_atom_site_aniso_U_11
_atom_site_aniso_U_22
_atom_site_aniso_U_33
_atom_site_aniso_U_23
_atom_site_aniso_U_13
_atom_site_aniso_U_12
Ir1 0.02960(8) 0.02719(8) 0.02795(8) -0.00054(6) -0.00018(5) 0.00207(6)
N1 0.0325(17) 0.0291(17) 0.0409(18) -0.0031(14) -0.0041(14) 0.0041(13)
N2 0.064(3) 0.037(2) 0.077(3) -0.0068(19) 0.021(2) -0.0146(19)
N3 0.0361(17) 0.0335(17) 0.0375(17) 0.0005(14) -0.0015(14) 0.0046(14)
N4 0.071(3) 0.063(3) 0.037(2) -0.0023(19) -0.003(2) 0.003(2)
N5 0.0346(16) 0.0381(18) 0.0302(15) -0.0007(14) -0.0017(13) 0.0026(14)
N6 0.0338(17) 0.0316(16) 0.0318(16) 0.0003(13) 0.0019(13) 0.0025(13)
N7 0.0371(18) 0.0348(18) 0.0425(18) 0.0033(14) 0.0052(15) 0.0022(14)
N8 0.045(2) 0.045(2) 0.045(2) -0.0057(16) -0.0024(17) -0.0113(16)
C1 0.035(2) 0.034(2) 0.058(3) -0.0036(19) 0.0038(19) 0.0038(17)
C2 0.052(3) 0.037(2) 0.087(4) -0.004(2) 0.001(3) 0.013(2)
C3 0.040(3) 0.055(3) 0.124(5) -0.006(3) 0.007(3) 0.012(2)
C4 0.030(2) 0.049(3) 0.107(5) -0.007(3) 0.015(3) 0.0001(19)
C5 0.039(2) 0.035(2) 0.053(2) -0.0036(18) -0.0023(18) -0.0042(17)
C6 0.036(2) 0.035(2) 0.049(2) -0.0045(18) 0.0025(18) -0.0031(17)
C7 0.049(3) 0.044(3) 0.076(3) -0.007(2) 0.007(2) -0.009(2)
C8 0.084(4) 0.024(2) 0.051(3) -0.0030(18) 0.012(3) -0.003(2)
C9 0.057(3) 0.032(2) 0.041(2) -0.0016(17) 0.006(2) 0.0040(19)
C10 0.044(2) 0.0270(18) 0.0300(18) 0.0001(15) -0.0032(16) -0.0007(16)
C11 0.037(2) 0.058(3) 0.042(2) -0.003(2) 0.0013(18) 0.009(2)
C12 0.039(2) 0.056(3) 0.061(3) -0.002(2) -0.010(2) 0.010(2)
C13 0.036(2) 0.061(3) 0.071(3) -0.004(3) 0.003(2) 0.011(2)
C14 0.047(3) 0.057(3) 0.054(3) -0.007(2) 0.012(2) 0.008(2)
C15 0.037(2) 0.034(2) 0.043(2) -0.0031(17) 0.0051(17) 0.0016(17)
C16 0.044(2) 0.034(2) 0.034(2) -0.0030(16) 0.0014(17) -0.0019(17)
C17 0.059(3) 0.055(3) 0.034(2) -0.008(2) 0.010(2) 0.003(2)
C18 0.066(3) 0.060(3) 0.037(2) 0.003(2) -0.012(2) 0.013(2)
C19 0.053(3) 0.045(2) 0.039(2) -0.0013(18) -0.006(2) 0.011(2)
C20 0.0370(19) 0.0298(18) 0.0303(17) -0.0003(15) 0.0008(15) -0.0003(16)
C21 0.040(2) 0.040(2) 0.042(2) 0.0087(18) 0.0045(18) -0.0002(18)
C22 0.056(3) 0.063(3) 0.037(2) 0.010(2) 0.001(2) -0.003(2)
C23 0.065(3) 0.082(4) 0.032(2) 0.002(2) -0.004(2) -0.012(3)
C24 0.057(3) 0.066(3) 0.038(2) -0.008(2) -0.004(2) -0.015(2)
C25 0.035(2) 0.044(2) 0.037(2) -0.0034(18) -0.0055(17) -0.0059(18)
C26 0.038(2) 0.041(2) 0.035(2) -0.0028(17) 0.0011(17) -0.0060(17)
C27 0.035(2) 0.037(2) 0.046(2) -0.0013(18) 0.0080(18) -0.0043(17)
C28 0.048(3) 0.051(3) 0.058(3) 0.003(2) 0.018(2) -0.013(2)
F1 0.0454(17) 0.0549(19) 0.170(4) -0.008(2) 0.0192(19) -0.0169(14)
F2 0.100(3) 0.0276(14) 0.105(3) -0.0040(14) 0.041(2) -0.0006(14)
F3 0.083(2) 0.111(3) 0.0453(15) -0.0167(17) 0.0151(15) 0.029(2)
F4 0.092(2) 0.126(3) 0.0436(16) -0.0001(18) -0.0222(17) 0.038(2)
F5 0.106(10) 0.100(11) 0.202(16) 0.074(10) -0.100(11) -0.077(8)
F6 0.107(7) 0.037(4) 0.138(12) 0.018(5) 0.061(7) 0.007(4)
F7 0.089(9) 0.110(8) 0.087(7) -0.019(6) 0.059(7) -0.061(7)
F51 0.086(11) 0.169(18) 0.150(19) 0.123(16) -0.037(11) -0.067(11)
F61 0.045(7) 0.079(7) 0.30(3) -0.036(11) 0.053(12) -0.034(5)
F71 0.30(3) 0.085(12) 0.110(12) -0.054(10) 0.100(16) -0.121(16)

loop_
_atom_type_symbol
_atom_type_description
_atom_type_scat_dispersion_real
_atom_type_scat_dispersion_imag
_atom_type_scat_source
C C 0.0033 0.0016 'International Tables Vol C Tables 4.2.6.8 and 6.1.1.4'
H H 0.0000 0.0000 'International Tables Vol C Tables 4.2.6.8 and 6.1.1.4'
N N 0.0061 0.0033 'International Tables Vol C Tables 4.2.6.8 and 6.1.1.4'
F F 0.0171 0.0103 'International Tables Vol C Tables 4.2.6.8 and 6.1.1.4'
Ir Ir -1.4442 7.9887 'International Tables Vol C Tables 4.2.6.8 and 6.1.1.4'

loop_
_geom_angle_atom_site_label_1
_geom_angle_atom_site_label_2
_geom_angle_atom_site_label_3
_geom_angle
_geom_angle_site_symmetry_1
_geom_angle_site_symmetry_3
C20 Ir1 C10 87.12(15) . .
C20 Ir1 N1 95.41(14) . .
C10 Ir1 N1 80.27(14) . .
C20 Ir1 N3 80.08(14) . .
C10 Ir1 N3 97.67(15) . .
N1 Ir1 N3 175.17(12) . .
C20 Ir1 N6 101.73(13) . .
C10 Ir1 N6 170.57(13) . .
N1 Ir1 N6 95.51(12) . .
N3 Ir1 N6 87.15(12) . .
C20 Ir1 N5 176.60(13) . .
C10 Ir1 N5 94.96(13) . .
N1 Ir1 N5 87.60(13) . .
N3 Ir1 N5 96.95(12) . .
N6 Ir1 N5 76.36(12) . .
C1 N1 C5 119.7(4) . .
C1 N1 Ir1 123.7(3) . .
C5 N1 Ir1 116.5(3) . .
C7 N2 C8 114.2(4) . .
C11 N3 C15 118.5(3) . .
C11 N3 Ir1 124.6(3) . .
C15 N3 Ir1 116.8(2) . .
C17 N4 C18 113.8(4) . .
C21 N5 C25 118.4(3) . .
C21 N5 Ir1 126.1(3) . .
C25 N5 Ir1 115.5(3) . .
C26 N6 N7 107.2(3) . .
C26 N6 Ir1 115.3(3) . .
N7 N6 Ir1 137.2(2) . .
C27 N7 N6 103.1(3) . .
C26 N8 C27 100.4(3) . .
N1 C1 C2 122.5(4) . .
N1 C1 H1 118.7 . .
C2 C1 H1 118.7 . .
C3 C2 C1 118.5(4) . .
C3 C2 H2 120.7 . .
C1 C2 H2 120.7 . .
C2 C3 C4 119.7(5) . .
C2 C3 H3 120.2 . .
C4 C3 H3 120.2 . .
C3 C4 C5 120.2(5) . .
C3 C4 H4 119.9 . .
C5 C4 H4 119.9 . .
N1 C5 C4 119.3(4) . .
N1 C5 C6 113.0(4) . .
C4 C5 C6 127.7(4) . .
C7 C6 C10 117.4(4) . .
C7 C6 C5 127.0(4) . .
C10 C6 C5 115.7(4) . .
N2 C7 F1 113.4(4) . .
N2 C7 C6 126.7(5) . .
F1 C7 C6 119.9(4) . .
N2 C8 F2 114.4(4) . .
N2 C8 C9 127.2(4) . .
F2 C8 C9 118.4(5) . .
C8 C9 C10 117.7(4) . .
C8 C9 H9 121.2 . .
C10 C9 H9 121.2 . .
C9 C10 C6 116.9(4) . .
C9 C10 Ir1 128.6(3) . .
C6 C10 Ir1 114.5(3) . .
N3 C11 C12 123.2(4) . .
N3 C11 H11 118.4 . .
C12 C11 H11 118.4 . .
C11 C12 C13 118.7(4) . .
C11 C12 H12 120.6 . .
C13 C12 H12 120.6 . .
C12 C13 C14 118.9(4) . .
C12 C13 H13 120.5 . .
C14 C13 H13 120.5 . .
C15 C14 C13 120.4(4) . .
C15 C14 H14 119.8 . .
C13 C14 H14 119.8 . .
N3 C15 C14 120.2(4) . .
N3 C15 C16 112.0(3) . .
C14 C15 C16 127.8(4) . .
C17 C16 C20 117.8(4) . .
C17 C16 C15 125.7(4) . .
C20 C16 C15 116.5(3) . .
N4 C17 F3 113.2(4) . .
N4 C17 C16 126.2(4) . .
F3 C17 C16 120.6(4) . .
N4 C18 F4 113.3(4) . .
N4 C18 C19 127.4(4) . .
F4 C18 C19 119.3(5) . .
C18 C19 C20 116.9(4) . .
C18 C19 H19 121.5 . .
C20 C19 H19 121.5 . .
C16 C20 C19 117.8(4) . .
C16 C20 Ir1 114.5(3) . .
C19 C20 Ir1 127.4(3) . .
N5 C21 C22 122.2(4) . .
N5 C21 H21 118.9 . .
C22 C21 H21 118.9 . .
C23 C22 C21 119.2(4) . .
C23 C22 H22 120.4 . .
C21 C22 H22 120.4 . .
C22 C23 C24 119.7(4) . .
C22 C23 H23 120.2 . .
C24 C23 H23 120.2 . .
C25 C24 C23 118.6(4) . .
C25 C24 H24 120.7 . .
C23 C24 H24 120.7 . .
N5 C25 C24 121.9(4) . .
N5 C25 C26 114.0(3) . .
C24 C25 C26 124.1(4) . .
N8 C26 N6 113.3(4) . .
N8 C26 C25 128.1(4) . .
N6 C26 C25 118.6(3) . .
N7 C27 N8 115.9(4) . .
N7 C27 C28 122.3(4) . .
N8 C27 C28 121.7(4) . .
F51 C28 F5 128.0(9) . .
F51 C28 F61 107.9(12) . .
F5 C28 F61 39.4(10) . .
F51 C28 F6 65.1(11) . .
F5 C28 F6 109.6(10) . .
F61 C28 F6 137.6(8) . .
F51 C28 F71 109.7(13) . .
F5 C28 F71 63.7(12) . .
F61 C28 F71 102.0(13) . .
F6 C28 F71 50.6(13) . .
F51 C28 F7 39.4(11) . .
F5 C28 F7 105.3(10) . .
F61 C28 F7 72.2(11) . .
F6 C28 F7 102.6(8) . .
F71 C28 F7 133.9(9) . .
F51 C28 C27 114.4(7) . .
F5 C28 C27 115.0(6) . .
F61 C28 C27 109.5(8) . .
F6 C28 C27 111.1(5) . .
F71 C28 C27 112.5(7) . .
F7 C28 C27 112.4(6) . .

loop_
_geom_bond_atom_site_label_1
_geom_bond_atom_site_label_2
_geom_bond_distance
_geom_bond_site_symmetry_2
Ir1 C20 2.008(4) .
Ir1 C10 2.009(4) .
Ir1 N1 2.051(3) .
Ir1 N3 2.055(3) .
Ir1 N6 2.119(3) .
Ir1 N5 2.170(3) .
N1 C1 1.343(5) .
N1 C5 1.368(5) .
N2 C7 1.309(6) .
N2 C8 1.313(6) .
N3 C11 1.344(5) .
N3 C15 1.367(5) .
N4 C17 1.324(6) .
N4 C18 1.325(7) .
N5 C21 1.350(5) .
N5 C25 1.361(5) .
N6 C26 1.347(5) .
N6 N7 1.369(4) .
N7 C27 1.339(5) .
N8 C26 1.340(5) .
N8 C27 1.354(5) .
C1 C2 1.379(6) .
C1 H1 0.9300 .
C2 C3 1.369(7) .
C2 H2 0.9300 .
C3 C4 1.386(7) .
C3 H3 0.9300 .
C4 C5 1.389(6) .
C4 H4 0.9300 .
C5 C6 1.468(6) .
C6 C7 1.386(6) .
C6 C10 1.417(6) .
C7 F1 1.351(5) .
C8 F2 1.350(5) .
C8 C9 1.380(6) .
C9 C10 1.397(5) .
C9 H9 0.9300 .
C11 C12 1.365(6) .
C11 H11 0.9300 .
C12 C13 1.378(7) .
C12 H12 0.9300 .
C13 C14 1.380(7) .
C13 H13 0.9300 .
C14 C15 1.379(6) .
C14 H14 0.9300 .
C15 C16 1.477(5) .
C16 C17 1.383(6) .
C16 C20 1.398(6) .
C17 F3 1.351(5) .
C18 F4 1.346(5) .
C18 C19 1.375(6) .
C19 C20 1.403(6) .
C19 H19 0.9300 .
C21 C22 1.377(6) .
C21 H21 0.9300 .
C22 C23 1.377(7) .
C22 H22 0.9300 .
C23 C24 1.388(7) .
C23 H23 0.9300 .
C24 C25 1.385(6) .
C24 H24 0.9300 .
C25 C26 1.451(6) .
C27 C28 1.489(6) .
C28 F51 1.245(12) .
C28 F5 1.264(10) .
C28 F61 1.277(13) .
C28 F6 1.298(10) .
C28 F71 1.310(12) .
C28 F7 1.315(11) .
